data_4122792
loop_
_publ_author_name
'Okamura, Taka-Aki'
'Furuya, Ryosuke'
'Onitsuka, Kiyotaka'

_publ_section_title
;
 Regulation of the Hydrolytic Activity of Mg(2+)-Dependent Phosphatase
 Models by Intramolecular NH&#x00B7;&#x00B7;&#x00B7;O Hydrogen Bonds.
;
_journal_issue 42
_journal_name_full 'Journal of the American Chemical Society'
_journal_page_first 14639
_journal_page_last 14641
_journal_paper_doi 10.1021/ja509006x
_journal_volume 136
_journal_year 2014
_chemical_formula_moiety 'C112 H162 N4 O24 Zn'
_chemical_formula_sum 'C112 H162 N4 O24 Zn'
_chemical_formula_weight 2013.82
_chemical_name_systematic
; 
[{[(t-BuC6H4)3CCONH](n-BuCONH)C6H4COO}2Zn(H2O)4]-6(dioxane)
;
_space_group_crystal_system orthorhombic
_space_group_IT_number 56
_space_group_name_Hall '-P 2ab 2ac'
_space_group_name_H-M_alt 'P c c n'
_symmetry_space_group_name_Hall '-P 2ab 2ac'
_symmetry_space_group_name_H-M 'P c c n'
_atom_sites_solution_hydrogens mixed
_audit_creation_date 2014-08-25
_audit_creation_method SHELXL-2014/6
_cell_angle_alpha 90
_cell_angle_beta 90
_cell_angle_gamma 90
_cell_formula_units_Z 4
_cell_length_a 26.9772(18)
_cell_length_b 25.2813(5)
_cell_length_c 16.7103(3)
_cell_measurement_reflns_used 46431
_cell_measurement_temperature 200
_cell_measurement_theta_max 27.45
_cell_measurement_theta_min 3.02
_cell_volume 11396.7(8)
_computing_cell_refinement 'RAPID AUTO (Rigaku, 2006)'
_computing_data_collection 'RAPID AUTO (Rigaku, 2006)'
_computing_data_reduction 'RAPID AUTO (Rigaku, 2006)'
_computing_molecular_graphics 'CrystalStructure 4.0 (Rigaku, 2010)'
_computing_publication_material 'CrystalStructure 4.0 (Rigaku, 2010)'
_computing_structure_refinement 'SHELXL-2014/6 (Sheldrick, 2014)'
_computing_structure_solution 'SIR92 (Altomare et al., 1994)'
_diffrn_ambient_temperature 200
_diffrn_detector_area_resol_mean 10.000
_diffrn_measured_fraction_theta_full 0.969
_diffrn_measured_fraction_theta_max 0.998
_diffrn_measurement_device_type 'Rigaku R-AXIS RAPID II'
_diffrn_measurement_method \w
_diffrn_radiation_type MoK\a
_diffrn_radiation_wavelength 0.71075
_diffrn_reflns_av_R_equivalents 0.0725
_diffrn_reflns_av_unetI/netI 0.0400
_diffrn_reflns_Laue_measured_fraction_full 0.969
_diffrn_reflns_Laue_measured_fraction_max 0.998
_diffrn_reflns_limit_h_max 32
_diffrn_reflns_limit_h_min -32
_diffrn_reflns_limit_k_max 30
_diffrn_reflns_limit_k_min -30
_diffrn_reflns_limit_l_max 19
_diffrn_reflns_limit_l_min -19
_diffrn_reflns_number 84452
_diffrn_reflns_point_group_measured_fraction_full 0.969
_diffrn_reflns_point_group_measured_fraction_max 0.998
_diffrn_reflns_theta_full 25.242
_diffrn_reflns_theta_max 24.999
_diffrn_reflns_theta_min 3.019
_diffrn_source
;
 MicroMax-007HF microfocus rotating anode X-ray generator
;
_exptl_absorpt_coefficient_mu 0.285
_exptl_absorpt_correction_T_max 0.9453
_exptl_absorpt_correction_T_min 0.9323
_exptl_absorpt_correction_type multi-scan
_exptl_absorpt_process_details 'ABSCOR (Rigaku, 1995)'
_exptl_crystal_colour colorless
_exptl_crystal_density_diffrn 1.174
_exptl_crystal_density_method 'not measured'
_exptl_crystal_description block
_exptl_crystal_F_000 4336
_exptl_crystal_size_max 0.250
_exptl_crystal_size_mid 0.200
_exptl_crystal_size_min 0.200
_refine_diff_density_max 0.616
_refine_diff_density_min -0.348
_refine_diff_density_rms 0.063
_refine_ls_extinction_method none
_refine_ls_goodness_of_fit_ref 1.018
_refine_ls_hydrogen_treatment mixed
_refine_ls_matrix_type full
_refine_ls_number_parameters 677
_refine_ls_number_reflns 10006
_refine_ls_number_restraints 70
_refine_ls_restrained_S_all 1.041
_refine_ls_R_factor_all 0.0836
_refine_ls_R_factor_gt 0.0599
_refine_ls_shift/su_max 0.001
_refine_ls_shift/su_mean 0.000
_refine_ls_structure_factor_coef Fsqd
_refine_ls_weighting_details 'w=1/[\s^2^(Fo^2^)+(0.0791P)^2^+9.5332P] where P=(Fo^2^+2Fc^2^)/3'
_refine_ls_weighting_scheme calc
_refine_ls_wR_factor_gt 0.1473
_refine_ls_wR_factor_ref 0.1614
_reflns_Friedel_coverage 0.000
_reflns_number_gt 7495
_reflns_number_total 10006
_reflns_threshold_expression 'I > 2\s(I)'
_cod_data_source_file ja509006x_si_002.cif
_cod_data_source_block Zn-L1-6(dioxane)
_cod_depositor_comments 'Adding full bibliography for 4122790--4122793.cif.'
_cod_database_code 4122792
_shelx_space_group_comment
;
The symmetry employed for this shelxl refinement is uniquely defined
by the following loop, which should always be used as a source of
symmetry information in preference to the above space-group names.
They are only intended as comments.
;
_shelx_estimated_absorpt_t_min 0.932
_shelx_estimated_absorpt_t_max 0.945
_shelxl_version_number 2014/6

loop_
_space_group_symop_operation_xyz
'x, y, z'
'-x+1/2, y, z+1/2'
'x, -y+1/2, z+1/2'
'-x+1/2, -y+1/2, z'
'-x, -y, -z'
'x-1/2, -y, -z-1/2'
'-x, y-1/2, -z-1/2'
'x-1/2, y-1/2, -z'

loop_
_atom_site_label
_atom_site_type_symbol
_atom_site_fract_x
_atom_site_fract_y
_atom_site_fract_z
_atom_site_U_iso_or_equiv
_atom_site_adp_type
_atom_site_occupancy
_atom_site_site_symmetry_order
_atom_site_calc_flag
_atom_site_refinement_flags_posn
_atom_site_refinement_flags_adp
_atom_site_refinement_flags_occupancy
_atom_site_disorder_assembly
_atom_site_disorder_group
Zn1 Zn 0.7500 0.2500 0.51441(3) 0.03243(14) Uani 1 2 d S T P . .
O1 O 0.48904(8) 0.19383(9) 0.64266(16) 0.0621(7) Uani 1 1 d . . . . .
O2 O 0.70243(7) 0.34322(7) 0.85926(11) 0.0379(5) Uani 1 1 d . . . . .
O3 O 0.69563(8) 0.25959(8) 0.42292(13) 0.0414(5) Uani 1 1 d . . . . .
H3 H 0.6690(12) 0.2741(13) 0.433(2) 0.050 Uiso 1 1 d . U . . .
H4 H 0.6884(12) 0.2294(13) 0.401(2) 0.050 Uiso 1 1 d . U . . .
O4 O 0.74237(7) 0.16734(8) 0.51110(13) 0.0373(5) Uani 1 1 d D . . . .
H5 H 0.7191(9) 0.1644(12) 0.5417(16) 0.045 Uiso 1 1 d D U . . .
H6 H 0.7335(11) 0.1581(12) 0.463(2) 0.045 Uiso 1 1 d . U . . .
O11 O 0.69613(7) 0.26008(7) 0.60116(12) 0.0419(5) Uani 1 1 d . . . . .
O12 O 0.66476(7) 0.17886(7) 0.60796(12) 0.0406(5) Uani 1 1 d . . . . .
O31 O 0.52131(12) 0.36321(13) 0.5032(2) 0.0966(10) Uani 1 1 d . . . . .
O32 O 0.60560(10) 0.30464(11) 0.46363(18) 0.0737(8) Uani 1 1 d . . . . .
O41 O 0.36923(17) 0.29415(17) 0.4386(2) 0.1298(16) Uani 1 1 d . . . . .
O42 O 0.31870(16) 0.35262(16) 0.5545(2) 0.1215(13) Uani 1 1 d . . . . .
O51 O 0.32414(16) 0.38185(16) 0.2719(3) 0.1389(17) Uani 1 1 d . . . . .
O52 O 0.30765(14) 0.29607(16) 0.1736(3) 0.1303(15) Uani 1 1 d . . . . .
N1 N 0.57105(8) 0.17661(9) 0.65291(14) 0.0362(5) Uani 1 1 d . . . . .
H1 H 0.5950 0.1551 0.6380 0.043 Uiso 1 1 calc R U . . .
N2 N 0.68822(8) 0.31385(9) 0.73307(14) 0.0377(5) Uani 1 1 d . . . . .
H2 H 0.7003 0.3140 0.6841 0.045 Uiso 1 1 calc R U . . .
C1 C 0.66619(9) 0.22609(11) 0.62944(16) 0.0335(6) Uani 1 1 d . . . . .
C11 C 0.63050(9) 0.24502(10) 0.69249(16) 0.0326(6) Uani 1 1 d . . . . .
C12 C 0.58375(10) 0.21998(10) 0.70239(17) 0.0349(6) Uani 1 1 d . . . . .
C13 C 0.55087(11) 0.23774(12) 0.76060(18) 0.0430(7) Uani 1 1 d . . . . .
H7 H 0.5200 0.2203 0.7678 0.052 Uiso 1 1 calc R U . . .
C14 C 0.56294(11) 0.28052(12) 0.80795(19) 0.0450(7) Uani 1 1 d . . . . .
H8 H 0.5398 0.2929 0.8465 0.054 Uiso 1 1 calc R U . . .
C15 C 0.60825(10) 0.30566(11) 0.80003(18) 0.0397(7) Uani 1 1 d . . . . .
H9 H 0.6162 0.3349 0.8334 0.048 Uiso 1 1 calc R U . . .
C16 C 0.64197(10) 0.28817(11) 0.74339(16) 0.0330(6) Uani 1 1 d . . . . .
C17 C 0.52439(10) 0.16582(11) 0.62685(19) 0.0402(7) Uani 1 1 d . . . . .
C18 C 0.51661(10) 0.11302(11) 0.57930(18) 0.0364(6) Uani 1 1 d . . . . .
C21 C 0.78758(12) 0.40288(13) 0.8024(2) 0.0547(8) Uani 1 1 d . . . . .
H12 H 0.7878 0.3965 0.8608 0.066 Uiso 1 1 calc R U . . .
H13 H 0.7660 0.4338 0.7919 0.066 Uiso 1 1 calc R U . . .
C22 C 0.84012(13) 0.41548(15) 0.7746(2) 0.0613(9) Uani 1 1 d . . . . .
H14 H 0.8623 0.3857 0.7886 0.074 Uiso 1 1 calc R U . . .
H15 H 0.8404 0.4196 0.7157 0.074 Uiso 1 1 calc R U . . .
C23 C 0.85924(16) 0.46567(16) 0.8131(3) 0.0846(13) Uani 1 1 d . . . . .
H18 H 0.8930 0.4728 0.7942 0.101 Uiso 1 1 calc R U . . .
H16 H 0.8376 0.4953 0.7986 0.101 Uiso 1 1 calc R U . . .
H17 H 0.8595 0.4614 0.8714 0.101 Uiso 1 1 calc R U . . .
C27 C 0.71591(10) 0.33810(10) 0.78910(17) 0.0354(6) Uani 1 1 d . . . . .
C28 C 0.76663(12) 0.35546(14) 0.7610(2) 0.0512(8) Uani 1 1 d . . . . .
H10 H 0.7899 0.3256 0.7681 0.061 Uiso 1 1 calc R U . . .
H11 H 0.7648 0.3631 0.7029 0.061 Uiso 1 1 calc R U . . .
C31 C 0.5605(2) 0.3850(2) 0.4601(4) 0.121(2) Uani 1 1 d . . . . .
H67 H 0.5628 0.4232 0.4726 0.145 Uiso 1 1 calc R U . . .
H68 H 0.5534 0.3816 0.4022 0.145 Uiso 1 1 calc R U . . .
C32 C 0.6086(2) 0.3599(2) 0.4774(4) 0.1106(19) Uani 1 1 d . . . . .
H70 H 0.6345 0.3754 0.4428 0.133 Uiso 1 1 calc R U . . .
H69 H 0.6178 0.3665 0.5339 0.133 Uiso 1 1 calc R U . . .
C33 C 0.56650(17) 0.28244(18) 0.5085(3) 0.0829(13) Uani 1 1 d . . . . .
H71 H 0.5738 0.2861 0.5663 0.099 Uiso 1 1 calc R U . . .
H72 H 0.5638 0.2443 0.4961 0.099 Uiso 1 1 calc R U . . .
C34 C 0.51930(17) 0.3087(2) 0.4903(4) 0.0992(16) Uani 1 1 d . . . . .
H74 H 0.5105 0.3019 0.4337 0.119 Uiso 1 1 calc R U . . .
H73 H 0.4929 0.2933 0.5242 0.119 Uiso 1 1 calc R U . . .
C41 C 0.3437(3) 0.2691(3) 0.5005(4) 0.151(3) Uani 1 1 d . . . . .
H75 H 0.3667 0.2623 0.5455 0.181 Uiso 1 1 calc R U . . .
H76 H 0.3308 0.2347 0.4814 0.181 Uiso 1 1 calc R U . . .
C42 C 0.3019(3) 0.3023(2) 0.5288(4) 0.138(3) Uani 1 1 d . . . . .
H78 H 0.2777 0.3069 0.4848 0.166 Uiso 1 1 calc R U . . .
H77 H 0.2849 0.2843 0.5736 0.166 Uiso 1 1 calc R U . . .
C43 C 0.3437(2) 0.3772(2) 0.4933(3) 0.1018(16) Uani 1 1 d . . . . .
H79 H 0.3561 0.4119 0.5123 0.122 Uiso 1 1 calc R U . . .
H80 H 0.3205 0.3838 0.4485 0.122 Uiso 1 1 calc R U . . .
C44 C 0.3852(2) 0.3458(3) 0.4646(4) 0.123(2) Uani 1 1 d . . . . .
H82 H 0.4014 0.3644 0.4194 0.147 Uiso 1 1 calc R U . . .
H81 H 0.4100 0.3419 0.5079 0.147 Uiso 1 1 calc R U . . .
C51 C 0.3641(2) 0.3513(3) 0.2434(5) 0.144(3) Uani 1 1 d D . . . .
H83 H 0.3938 0.3739 0.2378 0.173 Uiso 1 1 calc R U . . .
H84 H 0.3719 0.3230 0.2826 0.173 Uiso 1 1 calc R U . . .
C52 C 0.3528(2) 0.3287(3) 0.1702(4) 0.152(3) Uani 1 1 d D . . . .
H86 H 0.3809 0.3064 0.1525 0.182 Uiso 1 1 calc R U . . .
H85 H 0.3481 0.3571 0.1301 0.182 Uiso 1 1 calc R U . . .
C53 C 0.2694(2) 0.3268(4) 0.2049(6) 0.209(5) Uani 1 1 d D . . . .
H87 H 0.2599 0.3537 0.1646 0.251 Uiso 1 1 calc R U . . .
H88 H 0.2402 0.3039 0.2140 0.251 Uiso 1 1 calc R U . . .
C54 C 0.2810(3) 0.3525(4) 0.2762(5) 0.181(4) Uani 1 1 d D . . . .
H90 H 0.2532 0.3762 0.2908 0.217 Uiso 1 1 calc R U . . .
H89 H 0.2844 0.3258 0.3191 0.217 Uiso 1 1 calc R U . . .
C111 C 0.56544(10) 0.08187(10) 0.56608(17) 0.0352(6) Uani 1 1 d . . . . .
C112 C 0.60173(10) 0.10015(11) 0.51346(17) 0.0365(6) Uani 1 1 d . . . . .
H19 H 0.5966 0.1327 0.4862 0.044 Uiso 1 1 calc R U . . .
C113 C 0.64523(10) 0.07207(11) 0.49991(17) 0.0384(7) Uani 1 1 d . . . . .
H20 H 0.6691 0.0859 0.4638 0.046 Uiso 1 1 calc R U . . .
C114 C 0.65459(10) 0.02413(11) 0.53806(18) 0.0393(7) Uani 1 1 d . . . . .
C115 C 0.61803(11) 0.00554(11) 0.58852(19) 0.0442(7) Uani 1 1 d . . . . .
H21 H 0.6228 -0.0274 0.6147 0.053 Uiso 1 1 calc R U . . .
C116 C 0.57444(10) 0.03340(11) 0.60234(18) 0.0401(7) Uani 1 1 d . . . . .
H22 H 0.5503 0.0189 0.6374 0.048 Uiso 1 1 calc R U . . .
C117 C 0.70316(11) -0.00717(12) 0.5271(2) 0.0483(8) Uani 1 1 d . U . . .
C118 C 0.73579(18) 0.0146(2) 0.4645(4) 0.125(2) Uani 1 1 d . . . . .
H23 H 0.7436 0.0515 0.4770 0.150 Uiso 1 1 calc R U . . .
H24 H 0.7665 -0.0060 0.4624 0.150 Uiso 1 1 calc R U . . .
H25 H 0.7190 0.0127 0.4126 0.150 Uiso 1 1 calc R U . . .
C119 C 0.73040(16) -0.0077(2) 0.6079(3) 0.1078(19) Uani 1 1 d . . . . .
H27 H 0.7085 -0.0222 0.6492 0.129 Uiso 1 1 calc R U . . .
H28 H 0.7602 -0.0297 0.6037 0.129 Uiso 1 1 calc R U . . .
H26 H 0.7399 0.0285 0.6224 0.129 Uiso 1 1 calc R U . . .
C120 C 0.69133(16) -0.06476(16) 0.5070(3) 0.0901(15) Uani 1 1 d . U . . .
H31 H 0.6696 -0.0796 0.5484 0.108 Uiso 1 1 calc R U . . .
H29 H 0.6746 -0.0665 0.4550 0.108 Uiso 1 1 calc R U . . .
H30 H 0.7222 -0.0852 0.5048 0.108 Uiso 1 1 calc R U . . .
C121 C 0.49211(10) 0.12436(11) 0.49744(18) 0.0381(7) Uani 1 1 d . . . . .
C122 C 0.49858(11) 0.09000(11) 0.43369(19) 0.0440(7) Uani 1 1 d . . . . .
H32 H 0.5199 0.0604 0.4403 0.053 Uiso 1 1 calc R U . . .
C123 C 0.47513(12) 0.09712(12) 0.3605(2) 0.0478(8) Uani 1 1 d . . . . .
H33 H 0.4809 0.0723 0.3188 0.057 Uiso 1 1 calc R U . . .
C124 C 0.44356(11) 0.13936(13) 0.3464(2) 0.0487(8) Uani 1 1 d . . . . .
C125 C 0.43747(13) 0.17396(15) 0.4097(2) 0.0618(10) Uani 1 1 d . . . . .
H34 H 0.4165 0.2038 0.4027 0.074 Uiso 1 1 calc R U . . .
C126 C 0.46049(13) 0.16696(14) 0.4828(2) 0.0559(9) Uani 1 1 d . . . . .
H35 H 0.4546 0.1919 0.5242 0.067 Uiso 1 1 calc R U . . .
C127 C 0.41688(13) 0.14745(14) 0.2665(2) 0.0596(9) Uani 1 1 d D . . . .
C128 C 0.4229(4) 0.0989(3) 0.2114(5) 0.111(4) Uani 0.702(15) 1 d D U P A 1
H36 H 0.4093 0.0675 0.2380 0.133 Uiso 0.702(15) 1 calc R U P A 1
H37 H 0.4051 0.1050 0.1611 0.133 Uiso 0.702(15) 1 calc R U P A 1
H38 H 0.4581 0.0932 0.2000 0.133 Uiso 0.702(15) 1 calc R U P A 1
C129 C 0.4378(4) 0.1938(3) 0.2241(5) 0.100(4) Uani 0.702(15) 1 d D U P A 1
H39 H 0.4735 0.1886 0.2160 0.120 Uiso 0.702(15) 1 calc R U P A 1
H40 H 0.4215 0.1978 0.1720 0.120 Uiso 0.702(15) 1 calc R U P A 1
H41 H 0.4324 0.2258 0.2561 0.120 Uiso 0.702(15) 1 calc R U P A 1
C130 C 0.3619(2) 0.1535(6) 0.2805(5) 0.125(5) Uani 0.702(15) 1 d D U P A 1
H42 H 0.3493 0.1222 0.3086 0.151 Uiso 0.702(15) 1 calc R U P A 1
H43 H 0.3558 0.1851 0.3131 0.151 Uiso 0.702(15) 1 calc R U P A 1
H44 H 0.3449 0.1571 0.2290 0.151 Uiso 0.702(15) 1 calc R U P A 1
C131 C 0.48170(10) 0.08079(11) 0.63371(18) 0.0373(6) Uani 1 1 d . . . . .
C132 C 0.44346(10) 0.05002(11) 0.60407(18) 0.0405(7) Uani 1 1 d . . . . .
H54 H 0.4364 0.0505 0.5484 0.049 Uiso 1 1 calc R U . . .
C133 C 0.41535(11) 0.01843(12) 0.6547(2) 0.0458(7) Uani 1 1 d . . . . .
H55 H 0.3893 -0.0021 0.6324 0.055 Uiso 1 1 calc R U . . .
C134 C 0.42372(11) 0.01565(12) 0.73681(19) 0.0440(7) Uani 1 1 d . . . . .
C135 C 0.46243(12) 0.04668(14) 0.7656(2) 0.0531(8) Uani 1 1 d . . . . .
H56 H 0.4698 0.0461 0.8211 0.064 Uiso 1 1 calc R U . . .
C136 C 0.49044(11) 0.07837(13) 0.71568(19) 0.0507(8) Uani 1 1 d . . . . .
H57 H 0.5164 0.0991 0.7379 0.061 Uiso 1 1 calc R U . . .
C137 C 0.39362(13) -0.02057(13) 0.7920(2) 0.0554(9) Uani 1 1 d . . . . .
C138 C 0.34417(15) -0.03667(18) 0.7551(3) 0.0815(13) Uani 1 1 d . . . . .
H58 H 0.3501 -0.0543 0.7038 0.098 Uiso 1 1 calc R U . . .
H59 H 0.3269 -0.0609 0.7913 0.098 Uiso 1 1 calc R U . . .
H60 H 0.3238 -0.0051 0.7465 0.098 Uiso 1 1 calc R U . . .
C139 C 0.42394(18) -0.07089(16) 0.8070(3) 0.0908(15) Uani 1 1 d . . . . .
H61 H 0.4309 -0.0883 0.7558 0.109 Uiso 1 1 calc R U . . .
H62 H 0.4552 -0.0616 0.8333 0.109 Uiso 1 1 calc R U . . .
H63 H 0.4050 -0.0950 0.8413 0.109 Uiso 1 1 calc R U . . .
C140 C 0.38270(16) 0.00645(16) 0.8710(2) 0.0741(11) Uani 1 1 d . . . . .
H64 H 0.4139 0.0173 0.8962 0.089 Uiso 1 1 calc R U . . .
H65 H 0.3620 0.0377 0.8615 0.089 Uiso 1 1 calc R U . . .
H66 H 0.3651 -0.0181 0.9063 0.089 Uiso 1 1 calc R U . . .
C148 C 0.4529(7) 0.1398(12) 0.1983(9) 0.137(14) Uani 0.298(15) 1 d D U P A 2
H45 H 0.4811 0.1638 0.2050 0.164 Uiso 0.298(15) 1 calc R U P A 2
H46 H 0.4647 0.1031 0.1981 0.164 Uiso 0.298(15) 1 calc R U P A 2
H47 H 0.4362 0.1474 0.1475 0.164 Uiso 0.298(15) 1 calc R U P A 2
C149 C 0.3988(10) 0.2055(4) 0.2581(11) 0.100(9) Uani 0.298(15) 1 d D U P A 2
H48 H 0.4271 0.2295 0.2630 0.120 Uiso 0.298(15) 1 calc R U P A 2
H49 H 0.3832 0.2103 0.2057 0.120 Uiso 0.298(15) 1 calc R U P A 2
H50 H 0.3747 0.2133 0.3003 0.120 Uiso 0.298(15) 1 calc R U P A 2
C150 C 0.3740(8) 0.1123(8) 0.2589(13) 0.106(11) Uani 0.298(15) 1 d D U P A 2
H51 H 0.3849 0.0754 0.2634 0.127 Uiso 0.298(15) 1 calc R U P A 2
H52 H 0.3582 0.1178 0.2068 0.127 Uiso 0.298(15) 1 calc R U P A 2
H53 H 0.3502 0.1201 0.3016 0.127 Uiso 0.298(15) 1 calc R U P A 2

loop_
_atom_site_aniso_label
_atom_site_aniso_U_11
_atom_site_aniso_U_22
_atom_site_aniso_U_33
_atom_site_aniso_U_23
_atom_site_aniso_U_13
_atom_site_aniso_U_12
Zn1 0.0310(2) 0.0361(2) 0.0302(2) 0.000 0.000 -0.00331(19)
O1 0.0374(12) 0.0585(14) 0.0903(19) -0.0312(13) -0.0107(12) 0.0095(11)
O2 0.0411(11) 0.0422(11) 0.0303(11) -0.0021(8) 0.0021(9) -0.0030(9)
O3 0.0379(11) 0.0424(12) 0.0438(12) -0.0076(9) -0.0066(10) 0.0068(9)
O4 0.0353(11) 0.0392(11) 0.0373(11) -0.0002(9) 0.0017(9) -0.0013(9)
O11 0.0449(11) 0.0414(11) 0.0393(11) -0.0075(9) 0.0118(9) -0.0106(9)
O12 0.0382(11) 0.0376(11) 0.0460(12) -0.0079(9) 0.0078(9) -0.0033(9)
O31 0.081(2) 0.085(2) 0.124(3) -0.0088(19) 0.0243(19) 0.0286(18)
O32 0.0624(16) 0.0735(17) 0.085(2) -0.0162(15) 0.0009(15) 0.0192(14)
O41 0.168(4) 0.111(3) 0.110(3) 0.032(2) 0.052(3) 0.063(3)
O42 0.151(3) 0.110(3) 0.103(3) 0.002(2) 0.037(3) -0.011(3)
O51 0.098(3) 0.107(3) 0.212(5) -0.070(3) 0.010(3) -0.014(2)
O52 0.092(3) 0.143(3) 0.156(4) -0.077(3) -0.012(2) 0.006(2)
N1 0.0313(12) 0.0359(12) 0.0413(14) -0.0046(10) 0.0023(10) -0.0015(10)
N2 0.0388(13) 0.0429(13) 0.0314(12) -0.0063(11) 0.0048(10) -0.0087(11)
C1 0.0299(13) 0.0401(15) 0.0304(14) 0.0017(12) -0.0039(12) -0.0021(12)
C11 0.0334(13) 0.0361(14) 0.0282(14) 0.0024(12) 0.0013(11) 0.0002(12)
C12 0.0336(14) 0.0357(15) 0.0354(15) -0.0003(12) 0.0006(12) -0.0016(11)
C13 0.0343(15) 0.0508(18) 0.0439(17) -0.0042(14) 0.0052(13) -0.0053(13)
C14 0.0357(15) 0.0554(19) 0.0439(18) -0.0102(15) 0.0067(14) 0.0029(14)
C15 0.0388(15) 0.0415(16) 0.0388(16) -0.0073(13) 0.0001(13) 0.0007(12)
C16 0.0322(14) 0.0360(14) 0.0308(15) 0.0002(11) -0.0006(11) -0.0006(11)
C17 0.0334(15) 0.0372(15) 0.0501(18) -0.0050(13) -0.0006(13) -0.0030(12)
C18 0.0295(13) 0.0346(14) 0.0452(17) -0.0017(13) -0.0003(12) -0.0025(11)
C21 0.0531(19) 0.058(2) 0.053(2) -0.0028(16) 0.0002(16) -0.0126(16)
C22 0.050(2) 0.072(2) 0.062(2) -0.0031(18) 0.0043(17) -0.0236(18)
C23 0.082(3) 0.077(3) 0.096(3) -0.003(2) 0.003(3) -0.030(2)
C27 0.0382(15) 0.0319(14) 0.0361(17) -0.0023(12) 0.0003(13) 0.0005(12)
C28 0.0464(17) 0.064(2) 0.0429(18) -0.0099(16) 0.0068(14) -0.0149(16)
C31 0.129(5) 0.074(3) 0.160(6) 0.025(3) 0.045(4) 0.034(3)
C32 0.093(4) 0.085(3) 0.153(5) -0.025(3) 0.033(4) -0.001(3)
C33 0.084(3) 0.079(3) 0.086(3) 0.024(2) 0.009(2) 0.021(2)
C34 0.069(3) 0.088(3) 0.141(5) 0.000(3) 0.012(3) 0.014(3)
C41 0.235(9) 0.099(4) 0.118(5) 0.033(4) 0.063(5) 0.044(5)
C42 0.175(7) 0.099(4) 0.140(6) -0.007(4) 0.073(5) -0.026(5)
C43 0.104(4) 0.106(4) 0.096(4) 0.009(3) 0.018(3) 0.003(3)
C44 0.096(4) 0.128(5) 0.143(6) 0.036(4) 0.014(4) 0.027(4)
C51 0.097(4) 0.136(6) 0.199(8) -0.053(5) 0.020(5) -0.029(4)
C52 0.077(4) 0.226(8) 0.153(6) -0.062(6) -0.005(4) -0.015(5)
C53 0.070(4) 0.310(12) 0.247(10) -0.155(10) -0.018(5) 0.004(6)
C54 0.106(5) 0.241(10) 0.195(8) -0.117(7) 0.041(5) -0.020(6)
C111 0.0322(14) 0.0354(14) 0.0382(16) -0.0035(12) -0.0033(12) -0.0027(11)
C112 0.0392(15) 0.0308(14) 0.0395(16) -0.0002(12) -0.0006(13) -0.0006(12)
C113 0.0368(15) 0.0370(15) 0.0414(17) -0.0046(12) 0.0041(12) -0.0059(12)
C114 0.0350(15) 0.0377(15) 0.0451(17) -0.0054(13) -0.0028(13) 0.0010(12)
C115 0.0427(16) 0.0374(15) 0.0526(19) 0.0066(14) -0.0028(14) 0.0037(13)
C116 0.0344(15) 0.0401(15) 0.0459(18) 0.0056(13) 0.0018(13) -0.0043(12)
C117 0.0374(16) 0.0464(17) 0.061(2) -0.0019(15) 0.0005(15) 0.0073(14)
C118 0.089(3) 0.106(4) 0.181(6) 0.058(4) 0.079(4) 0.055(3)
C119 0.062(2) 0.148(5) 0.113(4) -0.042(4) -0.030(3) 0.047(3)
C120 0.072(3) 0.057(2) 0.142(4) -0.020(3) 0.003(3) 0.022(2)
C121 0.0325(14) 0.0354(15) 0.0463(18) 0.0026(13) 0.0012(12) -0.0040(12)
C122 0.0463(17) 0.0348(15) 0.0509(19) -0.0006(14) -0.0105(15) 0.0005(13)
C123 0.0506(18) 0.0425(17) 0.050(2) 0.0012(14) -0.0093(15) -0.0065(14)
C124 0.0397(16) 0.0522(19) 0.054(2) 0.0166(16) -0.0046(15) -0.0071(14)
C125 0.057(2) 0.064(2) 0.064(2) 0.0134(19) -0.0054(18) 0.0227(18)
C126 0.055(2) 0.055(2) 0.058(2) -0.0013(17) -0.0003(17) 0.0178(16)
C127 0.0518(19) 0.066(2) 0.061(2) 0.0176(19) -0.0163(17) -0.0087(17)
C128 0.146(10) 0.096(6) 0.090(6) -0.003(5) -0.072(7) -0.003(6)
C129 0.120(8) 0.102(7) 0.078(6) 0.047(5) -0.041(6) -0.044(6)
C130 0.056(4) 0.221(14) 0.099(6) 0.064(8) -0.031(4) -0.011(6)
C131 0.0310(14) 0.0388(15) 0.0422(17) -0.0021(13) 0.0010(12) 0.0011(12)
C132 0.0354(15) 0.0453(16) 0.0407(17) -0.0024(13) 0.0008(13) -0.0065(13)
C133 0.0386(16) 0.0440(17) 0.055(2) -0.0064(15) 0.0008(14) -0.0110(13)
C134 0.0403(16) 0.0432(17) 0.0484(19) -0.0040(14) 0.0084(14) -0.0025(13)
C135 0.0540(19) 0.070(2) 0.0354(17) -0.0001(16) 0.0014(15) -0.0096(17)
C136 0.0413(17) 0.064(2) 0.047(2) -0.0068(16) -0.0019(14) -0.0167(15)
C137 0.061(2) 0.0494(19) 0.056(2) 0.0004(16) 0.0172(17) -0.0063(16)
C138 0.070(3) 0.096(3) 0.078(3) 0.010(2) 0.015(2) -0.039(2)
C139 0.107(3) 0.060(2) 0.106(4) 0.018(2) 0.038(3) 0.005(2)
C140 0.082(3) 0.079(3) 0.061(2) -0.004(2) 0.029(2) -0.016(2)
C148 0.126(17) 0.24(4) 0.049(10) 0.012(15) -0.017(11) 0.07(2)
C149 0.17(2) 0.062(9) 0.072(12) 0.020(8) -0.051(13) 0.001(12)
C150 0.13(2) 0.094(14) 0.099(15) 0.050(13) -0.067(15) -0.055(14)

loop_
_atom_type_symbol
_atom_type_description
_atom_type_scat_dispersion_real
_atom_type_scat_dispersion_imag
_atom_type_scat_source
C C 0.0033 0.0016 'International Tables Vol C Tables 4.2.6.8 and 6.1.1.4'
H H 0.0000 0.0000 'International Tables Vol C Tables 4.2.6.8 and 6.1.1.4'
N N 0.0061 0.0033 'International Tables Vol C Tables 4.2.6.8 and 6.1.1.4'
O O 0.0106 0.0060 'International Tables Vol C Tables 4.2.6.8 and 6.1.1.4'
Zn Zn 0.2839 1.4301 'International Tables Vol C Tables 4.2.6.8 and 6.1.1.4'

loop_
_geom_angle_atom_site_label_1
_geom_angle_atom_site_label_2
_geom_angle_atom_site_label_3
_geom_angle
_geom_angle_site_symmetry_1
_geom_angle_site_symmetry_3
O11 Zn1 O11 91.01(12) 4_655 .
O11 Zn1 O4 94.14(8) 4_655 4_655
O11 Zn1 O4 87.98(8) . 4_655
O11 Zn1 O4 87.98(8) 4_655 .
O11 Zn1 O4 94.14(8) . .
O4 Zn1 O4 176.98(12) 4_655 .
O11 Zn1 O3 178.63(9) 4_655 .
O11 Zn1 O3 90.30(8) . .
O4 Zn1 O3 86.30(8) 4_655 .
O4 Zn1 O3 91.54(8) . .
O11 Zn1 O3 90.30(8) 4_655 4_655
O11 Zn1 O3 178.63(9) . 4_655
O4 Zn1 O3 91.54(8) 4_655 4_655
O4 Zn1 O3 86.30(8) . 4_655
O3 Zn1 O3 88.39(12) . 4_655
Zn1 O3 H3 120(2) . .
Zn1 O3 H4 111(2) . .
H3 O3 H4 106(3) . .
Zn1 O4 H5 99(2) . .
Zn1 O4 H6 109(2) . .
H5 O4 H6 110(3) . .
C1 O11 Zn1 128.61(18) . .
C31 O31 C34 109.9(4) . .
C33 O32 C32 110.4(3) . .
C41 O41 C44 109.6(5) . .
C43 O42 C42 109.7(5) . .
C54 O51 C51 111.5(5) . .
C53 O52 C52 108.3(5) . .
C17 N1 C12 124.5(2) . .
C17 N1 H1 117.7 . .
C12 N1 H1 117.7 . .
C27 N2 C16 127.8(2) . .
C27 N2 H2 116.1 . .
C16 N2 H2 116.1 . .
O12 C1 O11 124.1(3) . .
O12 C1 C11 119.1(2) . .
O11 C1 C11 116.9(2) . .
C16 C11 C12 117.8(2) . .
C16 C11 C1 121.7(2) . .
C12 C11 C1 120.5(2) . .
C13 C12 N1 120.3(2) . .
C13 C12 C11 120.2(3) . .
N1 C12 C11 119.5(2) . .
C14 C13 C12 120.3(3) . .
C14 C13 H7 119.9 . .
C12 C13 H7 119.9 . .
C13 C14 C15 120.9(3) . .
C13 C14 H8 119.5 . .
C15 C14 H8 119.5 . .
C14 C15 C16 119.9(3) . .
C14 C15 H9 120.0 . .
C16 C15 H9 120.0 . .
C15 C16 N2 121.0(2) . .
C15 C16 C11 120.8(2) . .
N2 C16 C11 118.2(2) . .
O1 C17 N1 122.6(3) . .
O1 C17 C18 120.0(2) . .
N1 C17 C18 117.2(2) . .
C131 C18 C121 111.0(2) . .
C131 C18 C111 109.5(2) . .
C121 C18 C111 109.4(2) . .
C131 C18 C17 103.5(2) . .
C121 C18 C17 110.3(2) . .
C111 C18 C17 113.0(2) . .
C28 C21 C22 112.2(3) . .
C28 C21 H12 109.2 . .
C22 C21 H12 109.2 . .
C28 C21 H13 109.2 . .
C22 C21 H13 109.2 . .
H12 C21 H13 107.9 . .
C23 C22 C21 111.3(3) . .
C23 C22 H14 109.4 . .
C21 C22 H14 109.4 . .
C23 C22 H15 109.4 . .
C21 C22 H15 109.4 . .
H14 C22 H15 108.0 . .
C22 C23 H18 109.5 . .
C22 C23 H16 109.5 . .
H18 C23 H16 109.5 . .
C22 C23 H17 109.5 . .
H18 C23 H17 109.5 . .
H16 C23 H17 109.5 . .
O2 C27 N2 123.0(3) . .
O2 C27 C28 122.1(3) . .
N2 C27 C28 114.7(2) . .
C21 C28 C27 115.5(3) . .
C21 C28 H10 108.4 . .
C27 C28 H10 108.4 . .
C21 C28 H11 108.4 . .
C27 C28 H11 108.4 . .
H10 C28 H11 107.5 . .
O31 C31 C32 113.3(5) . .
O31 C31 H67 108.9 . .
C32 C31 H67 108.9 . .
O31 C31 H68 108.9 . .
C32 C31 H68 108.9 . .
H67 C31 H68 107.7 . .
O32 C32 C31 110.1(5) . .
O32 C32 H70 109.6 . .
C31 C32 H70 109.6 . .
O32 C32 H69 109.6 . .
C31 C32 H69 109.6 . .
H70 C32 H69 108.2 . .
O32 C33 C34 111.0(4) . .
O32 C33 H71 109.4 . .
C34 C33 H71 109.4 . .
O32 C33 H72 109.4 . .
C34 C33 H72 109.4 . .
H71 C33 H72 108.0 . .
O31 C34 C33 112.4(4) . .
O31 C34 H74 109.1 . .
C33 C34 H74 109.1 . .
O31 C34 H73 109.1 . .
C33 C34 H73 109.1 . .
H74 C34 H73 107.9 . .
O41 C41 C42 110.8(5) . .
O41 C41 H75 109.5 . .
C42 C41 H75 109.5 . .
O41 C41 H76 109.5 . .
C42 C41 H76 109.5 . .
H75 C41 H76 108.1 . .
O42 C42 C41 111.2(6) . .
O42 C42 H78 109.4 . .
C41 C42 H78 109.4 . .
O42 C42 H77 109.4 . .
C41 C42 H77 109.4 . .
H78 C42 H77 108.0 . .
O42 C43 C44 112.1(5) . .
O42 C43 H79 109.2 . .
C44 C43 H79 109.2 . .
O42 C43 H80 109.2 . .
C44 C43 H80 109.2 . .
H79 C43 H80 107.9 . .
O41 C44 C43 111.3(5) . .
O41 C44 H82 109.4 . .
C43 C44 H82 109.4 . .
O41 C44 H81 109.4 . .
C43 C44 H81 109.4 . .
H82 C44 H81 108.0 . .
C52 C51 O51 110.8(6) . .
C52 C51 H83 109.5 . .
O51 C51 H83 109.5 . .
C52 C51 H84 109.5 . .
O51 C51 H84 109.5 . .
H83 C51 H84 108.1 . .
C51 C52 O52 112.3(6) . .
C51 C52 H86 109.1 . .
O52 C52 H86 109.1 . .
C51 C52 H85 109.1 . .
O52 C52 H85 109.1 . .
H86 C52 H85 107.9 . .
C54 C53 O52 114.5(6) . .
C54 C53 H87 108.6 . .
O52 C53 H87 108.6 . .
C54 C53 H88 108.6 . .
O52 C53 H88 108.6 . .
H87 C53 H88 107.6 . .
O51 C54 C53 113.2(7) . .
O51 C54 H90 108.9 . .
C53 C54 H90 108.9 . .
O51 C54 H89 108.9 . .
C53 C54 H89 108.9 . .
H90 C54 H89 107.7 . .
C116 C111 C112 116.4(3) . .
C116 C111 C18 122.3(2) . .
C112 C111 C18 121.2(2) . .
C113 C112 C111 121.7(3) . .
C113 C112 H19 119.1 . .
C111 C112 H19 119.1 . .
C112 C113 C114 121.5(3) . .
C112 C113 H20 119.2 . .
C114 C113 H20 119.2 . .
C115 C114 C113 116.5(3) . .
C115 C114 C117 120.3(3) . .
C113 C114 C117 123.2(3) . .
C114 C115 C116 122.2(3) . .
C114 C115 H21 118.9 . .
C116 C115 H21 118.9 . .
C111 C116 C115 121.5(3) . .
C111 C116 H22 119.2 . .
C115 C116 H22 119.2 . .
C118 C117 C120 108.9(4) . .
C118 C117 C119 109.9(4) . .
C120 C117 C119 106.5(4) . .
C118 C117 C114 113.6(3) . .
C120 C117 C114 109.7(3) . .
C119 C117 C114 107.9(3) . .
C117 C118 H23 109.5 . .
C117 C118 H24 109.5 . .
H23 C118 H24 109.5 . .
C117 C118 H25 109.5 . .
H23 C118 H25 109.5 . .
H24 C118 H25 109.5 . .
C117 C119 H27 109.5 . .
C117 C119 H28 109.5 . .
H27 C119 H28 109.5 . .
C117 C119 H26 109.5 . .
H27 C119 H26 109.5 . .
H28 C119 H26 109.5 . .
C117 C120 H31 109.5 . .
C117 C120 H29 109.5 . .
H31 C120 H29 109.5 . .
C117 C120 H30 109.5 . .
H31 C120 H30 109.5 . .
H29 C120 H30 109.5 . .
C122 C121 C126 115.2(3) . .
C122 C121 C18 120.7(2) . .
C126 C121 C18 124.1(3) . .
C121 C122 C123 122.6(3) . .
C121 C122 H32 118.7 . .
C123 C122 H32 118.7 . .
C124 C123 C122 121.9(3) . .
C124 C123 H33 119.0 . .
C122 C123 H33 119.0 . .
C125 C124 C123 115.5(3) . .
C125 C124 C127 121.8(3) . .
C123 C124 C127 122.7(3) . .
C126 C125 C124 122.8(3) . .
C126 C125 H34 118.6 . .
C124 C125 H34 118.6 . .
C125 C126 C121 121.9(3) . .
C125 C126 H35 119.0 . .
C121 C126 H35 119.0 . .
C150 C127 C148 111.4(9) . .
C129 C127 C130 111.7(5) . .
C150 C127 C124 111.4(7) . .
C129 C127 C124 110.1(4) . .
C148 C127 C124 109.8(7) . .
C130 C127 C124 109.9(4) . .
C129 C127 C128 107.7(5) . .
C130 C127 C128 106.0(5) . .
C124 C127 C128 111.4(4) . .
C150 C127 C149 108.5(8) . .
C148 C127 C149 104.8(8) . .
C124 C127 C149 110.6(6) . .
C127 C128 H36 109.5 . .
C127 C128 H37 109.5 . .
H36 C128 H37 109.5 . .
C127 C128 H38 109.5 . .
H36 C128 H38 109.5 . .
H37 C128 H38 109.5 . .
C127 C129 H39 109.5 . .
C127 C129 H40 109.5 . .
H39 C129 H40 109.5 . .
C127 C129 H41 109.5 . .
H39 C129 H41 109.5 . .
H40 C129 H41 109.5 . .
C127 C130 H42 109.5 . .
C127 C130 H43 109.5 . .
H42 C130 H43 109.5 . .
C127 C130 H44 109.5 . .
H42 C130 H44 109.5 . .
H43 C130 H44 109.5 . .
C132 C131 C136 117.0(3) . .
C132 C131 C18 122.8(3) . .
C136 C131 C18 120.0(2) . .
C131 C132 C133 120.8(3) . .
C131 C132 H54 119.6 . .
C133 C132 H54 119.6 . .
C132 C133 C134 122.7(3) . .
C132 C133 H55 118.6 . .
C134 C133 H55 118.6 . .
C135 C134 C133 115.7(3) . .
C135 C134 C137 121.8(3) . .
C133 C134 C137 122.5(3) . .
C136 C135 C134 122.0(3) . .
C136 C135 H56 119.0 . .
C134 C135 H56 119.0 . .
C135 C136 C131 121.8(3) . .
C135 C136 H57 119.1 . .
C131 C136 H57 119.1 . .
C140 C137 C138 107.6(3) . .
C140 C137 C134 111.0(3) . .
C138 C137 C134 112.3(3) . .
C140 C137 C139 109.7(3) . .
C138 C137 C139 108.1(3) . .
C134 C137 C139 108.1(3) . .
C137 C138 H58 109.5 . .
C137 C138 H59 109.5 . .
H58 C138 H59 109.5 . .
C137 C138 H60 109.5 . .
H58 C138 H60 109.5 . .
H59 C138 H60 109.5 . .
C137 C139 H61 109.5 . .
C137 C139 H62 109.5 . .
H61 C139 H62 109.5 . .
C137 C139 H63 109.5 . .
H61 C139 H63 109.5 . .
H62 C139 H63 109.5 . .
C137 C140 H64 109.5 . .
C137 C140 H65 109.5 . .
H64 C140 H65 109.5 . .
C137 C140 H66 109.5 . .
H64 C140 H66 109.5 . .
H65 C140 H66 109.5 . .
C127 C148 H45 109.5 . .
C127 C148 H46 109.5 . .
H45 C148 H46 109.5 . .
C127 C148 H47 109.5 . .
H45 C148 H47 109.5 . .
H46 C148 H47 109.5 . .
C127 C149 H48 109.5 . .
C127 C149 H49 109.5 . .
H48 C149 H49 109.5 . .
C127 C149 H50 109.5 . .
H48 C149 H50 109.5 . .
H49 C149 H50 109.5 . .
C127 C150 H51 109.5 . .
C127 C150 H52 109.5 . .
H51 C150 H52 109.5 . .
C127 C150 H53 109.5 . .
H51 C150 H53 109.5 . .
H52 C150 H53 109.5 . .

loop_
_geom_bond_atom_site_label_1
_geom_bond_atom_site_label_2
_geom_bond_distance
_geom_bond_site_symmetry_2
Zn1 O11 2.0685(19) 4_655
Zn1 O11 2.0685(19) .
Zn1 O4 2.101(2) 4_655
Zn1 O4 2.101(2) .
Zn1 O3 2.132(2) .
Zn1 O3 2.132(2) 4_655
O1 C17 1.217(3) .
O2 C27 1.234(3) .
O3 H3 0.82(3) .
O3 H4 0.87(3) .
O4 H5 0.813(17) .
O4 H6 0.87(3) .
O11 C1 1.270(3) .
O12 C1 1.247(3) .
O31 C31 1.394(6) .
O31 C34 1.396(6) .
O32 C33 1.410(5) .
O32 C32 1.418(5) .
O41 C41 1.394(7) .
O41 C44 1.442(7) .
O42 C43 1.373(6) .
O42 C42 1.416(7) .
O51 C54 1.383(7) .
O51 C51 1.410(7) .
O52 C53 1.393(7) .
O52 C52 1.471(7) .
N1 C17 1.360(3) .
N1 C12 1.415(3) .
N1 H1 0.8800 .
N2 C27 1.345(4) .
N2 C16 1.417(3) .
N2 H2 0.8800 .
C1 C11 1.505(4) .
C11 C16 1.417(4) .
C11 C12 1.421(4) .
C12 C13 1.391(4) .
C13 C14 1.379(4) .
C13 H7 0.9500 .
C14 C15 1.384(4) .
C14 H8 0.9500 .
C15 C16 1.385(4) .
C15 H9 0.9500 .
C17 C18 1.568(4) .
C18 C131 1.542(4) .
C18 C121 1.546(4) .
C18 C111 1.551(4) .
C21 C28 1.495(4) .
C21 C22 1.525(4) .
C21 H12 0.9900 .
C21 H13 0.9900 .
C22 C23 1.513(5) .
C22 H14 0.9900 .
C22 H15 0.9900 .
C23 H18 0.9800 .
C23 H16 0.9800 .
C23 H17 0.9800 .
C27 C28 1.512(4) .
C28 H10 0.9900 .
C28 H11 0.9900 .
C31 C32 1.473(7) .
C31 H67 0.9900 .
C31 H68 0.9900 .
C32 H70 0.9900 .
C32 H69 0.9900 .
C33 C34 1.468(6) .
C33 H71 0.9900 .
C33 H72 0.9900 .
C34 H74 0.9900 .
C34 H73 0.9900 .
C41 C42 1.483(9) .
C41 H75 0.9900 .
C41 H76 0.9900 .
C42 H78 0.9900 .
C42 H77 0.9900 .
C43 C44 1.455(7) .
C43 H79 0.9900 .
C43 H80 0.9900 .
C44 H82 0.9900 .
C44 H81 0.9900 .
C51 C52 1.385(6) .
C51 H83 0.9900 .
C51 H84 0.9900 .
C52 H86 0.9900 .
C52 H85 0.9900 .
C53 C54 1.392(7) .
C53 H87 0.9900 .
C53 H88 0.9900 .
C54 H90 0.9900 .
C54 H89 0.9900 .
C111 C116 1.388(4) .
C111 C112 1.395(4) .
C112 C113 1.390(4) .
C112 H19 0.9500 .
C113 C114 1.392(4) .
C113 H20 0.9500 .
C114 C115 1.380(4) .
C114 C117 1.542(4) .
C115 C116 1.390(4) .
C115 H21 0.9500 .
C116 H22 0.9500 .
C117 C118 1.474(5) .
C117 C120 1.528(5) .
C117 C119 1.537(5) .
C118 H23 0.9800 .
C118 H24 0.9800 .
C118 H25 0.9800 .
C119 H27 0.9800 .
C119 H28 0.9800 .
C119 H26 0.9800 .
C120 H31 0.9800 .
C120 H29 0.9800 .
C120 H30 0.9800 .
C121 C122 1.386(4) .
C121 C126 1.396(4) .
C122 C123 1.389(4) .
C122 H32 0.9500 .
C123 C124 1.386(4) .
C123 H33 0.9500 .
C124 C125 1.383(5) .
C124 C127 1.532(5) .
C125 C126 1.380(5) .
C125 H34 0.9500 .
C126 H35 0.9500 .
C127 C150 1.464(11) .
C127 C129 1.482(6) .
C127 C148 1.509(11) .
C127 C130 1.509(7) .
C127 C128 1.543(7) .
C127 C149 1.553(10) .
C128 H36 0.9800 .
C128 H37 0.9800 .
C128 H38 0.9800 .
C129 H39 0.9800 .
C129 H40 0.9800 .
C129 H41 0.9800 .
C130 H42 0.9800 .
C130 H43 0.9800 .
C130 H44 0.9800 .
C131 C132 1.384(4) .
C131 C136 1.391(4) .
C132 C133 1.389(4) .
C132 H54 0.9500 .
C133 C134 1.392(4) .
C133 H55 0.9500 .
C134 C135 1.392(4) .
C134 C137 1.533(4) .
C135 C136 1.381(5) .
C135 H56 0.9500 .
C136 H57 0.9500 .
C137 C140 1.514(5) .
C137 C138 1.525(5) .
C137 C139 1.533(5) .
C138 H58 0.9800 .
C138 H59 0.9800 .
C138 H60 0.9800 .
C139 H61 0.9800 .
C139 H62 0.9800 .
C139 H63 0.9800 .
C140 H64 0.9800 .
C140 H65 0.9800 .
C140 H66 0.9800 .
C148 H45 0.9800 .
C148 H46 0.9800 .
C148 H47 0.9800 .
C149 H48 0.9800 .
C149 H49 0.9800 .
C149 H50 0.9800 .
C150 H51 0.9800 .
C150 H52 0.9800 .
C150 H53 0.9800 .

loop_
_geom_torsion_atom_site_label_1
_geom_torsion_atom_site_label_2
_geom_torsion_atom_site_label_3
_geom_torsion_atom_site_label_4
_geom_torsion
Zn1 O11 C1 O12 0.1(4)
Zn1 O11 C1 C11 -179.70(17)
O12 C1 C11 C16 152.7(3)
O11 C1 C11 C16 -27.5(4)
O12 C1 C11 C12 -27.6(4)
O11 C1 C11 C12 152.1(3)
C17 N1 C12 C13 34.4(4)
C17 N1 C12 C11 -146.1(3)
C16 C11 C12 C13 -0.1(4)
C1 C11 C12 C13 -179.8(3)
C16 C11 C12 N1 -179.7(2)
C1 C11 C12 N1 0.6(4)
N1 C12 C13 C14 -179.0(3)
C11 C12 C13 C14 1.4(4)
C12 C13 C14 C15 -1.7(5)
C13 C14 C15 C16 0.6(5)
C14 C15 C16 N2 178.8(3)
C14 C15 C16 C11 0.7(4)
C27 N2 C16 C15 32.4(4)
C27 N2 C16 C11 -149.5(3)
C12 C11 C16 C15 -0.9(4)
C1 C11 C16 C15 178.7(3)
C12 C11 C16 N2 -179.1(2)
C1 C11 C16 N2 0.6(4)
C12 N1 C17 O1 1.8(5)
C12 N1 C17 C18 -174.3(2)
O1 C17 C18 C131 -60.4(4)
N1 C17 C18 C131 115.8(3)
O1 C17 C18 C121 58.4(4)
N1 C17 C18 C121 -125.4(3)
O1 C17 C18 C111 -178.8(3)
N1 C17 C18 C111 -2.6(4)
C28 C21 C22 C23 176.1(3)
C16 N2 C27 O2 -3.6(4)
C16 N2 C27 C28 172.3(3)
C22 C21 C28 C27 176.1(3)
O2 C27 C28 C21 -33.0(4)
N2 C27 C28 C21 151.0(3)
C34 O31 C31 C32 -55.0(7)
C33 O32 C32 C31 -55.3(6)
O31 C31 C32 O32 55.9(7)
C32 O32 C33 C34 56.1(6)
C31 O31 C34 C33 54.8(6)
O32 C33 C34 O31 -56.5(6)
C44 O41 C41 C42 55.4(8)
C43 O42 C42 C41 57.2(7)
O41 C41 C42 O42 -57.5(9)
C42 O42 C43 C44 -57.4(7)
C41 O41 C44 C43 -55.3(7)
O42 C43 C44 O41 57.0(7)
C54 O51 C51 C52 55.5(9)
O51 C51 C52 O52 -56.8(9)
C53 O52 C52 C51 54.0(9)
C52 O52 C53 C54 -51.0(11)
C51 O51 C54 C53 -52.7(11)
O52 C53 C54 O51 52.7(13)
C131 C18 C111 C116 -2.3(4)
C121 C18 C111 C116 -124.1(3)
C17 C18 C111 C116 112.5(3)
C131 C18 C111 C112 174.4(2)
C121 C18 C111 C112 52.6(3)
C17 C18 C111 C112 -70.8(3)
C116 C111 C112 C113 -1.8(4)
C18 C111 C112 C113 -178.7(2)
C111 C112 C113 C114 0.3(4)
C112 C113 C114 C115 1.3(4)
C112 C113 C114 C117 -177.6(3)
C113 C114 C115 C116 -1.3(4)
C117 C114 C115 C116 177.7(3)
C112 C111 C116 C115 1.9(4)
C18 C111 C116 C115 178.7(3)
C114 C115 C116 C111 -0.3(5)
C115 C114 C117 C118 173.3(4)
C113 C114 C117 C118 -7.8(5)
C115 C114 C117 C120 51.1(4)
C113 C114 C117 C120 -129.9(3)
C115 C114 C117 C119 -64.6(4)
C113 C114 C117 C119 114.4(4)
C131 C18 C121 C122 -91.2(3)
C111 C18 C121 C122 29.8(3)
C17 C18 C121 C122 154.7(3)
C131 C18 C121 C126 85.4(3)
C111 C18 C121 C126 -153.7(3)
C17 C18 C121 C126 -28.8(4)
C126 C121 C122 C123 -0.4(4)
C18 C121 C122 C123 176.4(3)
C121 C122 C123 C124 0.1(5)
C122 C123 C124 C125 0.6(5)
C122 C123 C124 C127 -179.2(3)
C123 C124 C125 C126 -0.9(5)
C127 C124 C125 C126 178.9(3)
C124 C125 C126 C121 0.6(6)
C122 C121 C126 C125 0.1(5)
C18 C121 C126 C125 -176.6(3)
C125 C124 C127 C150 -101.9(13)
C123 C124 C127 C150 77.9(13)
C125 C124 C127 C129 70.2(7)
C123 C124 C127 C129 -110.0(6)
C125 C124 C127 C148 134.2(13)
C123 C124 C127 C148 -46.1(13)
C125 C124 C127 C130 -53.2(7)
C123 C124 C127 C130 126.6(7)
C125 C124 C127 C128 -170.4(6)
C123 C124 C127 C128 9.4(6)
C125 C124 C127 C149 18.9(12)
C123 C124 C127 C149 -161.3(11)
C121 C18 C131 C132 22.5(4)
C111 C18 C131 C132 -98.4(3)
C17 C18 C131 C132 140.8(3)
C121 C18 C131 C136 -162.8(3)
C111 C18 C131 C136 76.3(3)
C17 C18 C131 C136 -44.5(3)
C136 C131 C132 C133 0.1(4)
C18 C131 C132 C133 175.0(3)
C131 C132 C133 C134 -0.2(5)
C132 C133 C134 C135 -0.1(5)
C132 C133 C134 C137 -178.1(3)
C133 C134 C135 C136 0.4(5)
C137 C134 C135 C136 178.4(3)
C134 C135 C136 C131 -0.4(5)
C132 C131 C136 C135 0.1(5)
C18 C131 C136 C135 -174.8(3)
C135 C134 C137 C140 41.2(4)
C133 C134 C137 C140 -141.0(3)
C135 C134 C137 C138 161.7(3)
C133 C134 C137 C138 -20.5(5)
C135 C134 C137 C139 -79.1(4)
C133 C134 C137 C139 98.7(4)
